data_1533745
loop_
_publ_author_name
'Trojko, R.'
'Despotovic, Z.'

_publ_section_title
;
 Preparation and Crystal Structure of the Compound U As Sb
;
_journal_name_full 'Journal of Nuclear Materials'
_journal_page_first 105
_journal_page_last 108
_journal_volume 67
_journal_year 1977
_chemical_formula_sum 'As Sb U'
_chemical_name_systematic 'U As Sb'
_space_group_IT_number 129
_symmetry_space_group_name_Hall 'P 4ab 2ab -1ab'
_symmetry_space_group_name_H-M 'P 4/n m m :1'
_cell_angle_alpha 90
_cell_angle_beta 90
_cell_angle_gamma 90
_cell_formula_units_Z 2
_cell_length_a 4.152
_cell_length_b 4.152
_cell_length_c 8.463
_cell_volume 145.895
_citation_journal_id_ASTM JNUMAM
_cod_data_source_file Trojko_JNUMAM_1977_573.cif
_cod_data_source_block As1Sb1U1
_cod_original_cell_volume 145.8945
_cod_original_sg_symbol_Hall '-P 4a 2a (x-1/4,y+1/4,z)'
_cod_original_formula_sum 'As1 Sb1 U1'
_cod_database_code 1533745

loop_
_symmetry_equiv_pos_as_xyz
x,y,z
-y+1/2,x+1/2,z
-x,-y,z
y+1/2,-x+1/2,z
x+1/2,-y+1/2,-z
y,x,-z
-x+1/2,y+1/2,-z
-y,-x,-z
-x+1/2,-y+1/2,-z
y,-x,-z
x+1/2,y+1/2,-z
-y,x,-z
-x,y,z
-y+1/2,-x+1/2,z
x,-y,z
y+1/2,x+1/2,z

loop_
_atom_site_label
_atom_site_type_symbol
_atom_site_fract_x
_atom_site_fract_y
_atom_site_fract_z
_atom_site_occupancy
_atom_site_U_iso_or_equiv
U1 U+6 0 0.5 0.295 1 0.0
Sb1 Sb-3 0 0 0 1 0.0
As1 As-3 0 0.5 0.641 1 0.0
